data_7218712
loop_
_publ_author_name
'An, Haiyan'
'Wang, Lin'
'Hu, Ying'
'Fei, Fei'

_publ_section_title
;
 Temperature-induced racemic compounds and chiral conglomerates based on
 polyoxometalates and lanthanides: syntheses, structures and catalytic
 properties
;
_journal_issue 7
_journal_name_full CrystEngComm
_journal_page_first 1531
_journal_paper_doi 10.1039/C4CE01802H
_journal_volume 17
_journal_year 2015
_chemical_formula_sum 'Co2 H40 Mo10 N3 O50 Sm'
_chemical_formula_weight 2109.96
_chemical_name_systematic
; 
 ? 
;
_space_group_IT_number 4
_symmetry_cell_setting monoclinic
_symmetry_space_group_name_Hall 'P 2yb'
_symmetry_space_group_name_H-M 'P 1 21 1'
_atom_sites_solution_primary direct
_atom_sites_solution_secondary difmap
_audit_creation_method SHELXL-97
_cell_angle_alpha 90.00
_cell_angle_beta 114.115(2)
_cell_angle_gamma 90.00
_cell_formula_units_Z 2
_cell_length_a 10.5118(5)
_cell_length_b 18.6632(8)
_cell_length_c 12.2190(6)
_cell_measurement_reflns_used 9942
_cell_measurement_temperature 296(2)
_cell_measurement_theta_max 25.00
_cell_measurement_theta_min 2.12
_cell_volume 2187.96(18)
_computing_molecular_graphics 'Bruker SHELXTL'
_computing_publication_material 'Bruker SHELXTL'
_computing_structure_refinement 'SHELXL-97 (Sheldrick, 1997)'
_computing_structure_solution 'SHELXS-97 (Sheldrick, 1990)'
_diffrn_ambient_temperature 296(2)
_diffrn_detector_area_resol_mean 0.01
_diffrn_measured_fraction_theta_full 0.994
_diffrn_measured_fraction_theta_max 0.994
_diffrn_measurement_device_type 'Bruker Smart Apex CCD'
_diffrn_measurement_method \w-2\q
_diffrn_radiation_monochromator graphite
_diffrn_radiation_source 'fine-focus sealed tube'
_diffrn_radiation_type MoK\a
_diffrn_radiation_wavelength 0.71073
_diffrn_reflns_av_R_equivalents 0.0000
_diffrn_reflns_av_sigmaI/netI 0.0575
_diffrn_reflns_limit_h_max 12
_diffrn_reflns_limit_h_min -8
_diffrn_reflns_limit_k_max 22
_diffrn_reflns_limit_k_min -20
_diffrn_reflns_limit_l_max 12
_diffrn_reflns_limit_l_min -14
_diffrn_reflns_number 9942
_diffrn_reflns_theta_full 25.00
_diffrn_reflns_theta_max 25.00
_diffrn_reflns_theta_min 2.12
_diffrn_standards_decay_% none
_diffrn_standards_interval_count 0
_diffrn_standards_interval_time 0
_diffrn_standards_number 0
_exptl_absorpt_coefficient_mu 4.948
_exptl_absorpt_correction_T_max 0.410
_exptl_absorpt_correction_T_min 0.317
_exptl_absorpt_correction_type empirical
_exptl_absorpt_process_details 'ABSCOR by T.Higashi 8 March, 1995'
_exptl_crystal_colour 'dark green'
_exptl_crystal_density_diffrn 3.203
_exptl_crystal_density_method 'not measured'
_exptl_crystal_description block
_exptl_crystal_F_000 1994
_exptl_crystal_size_max 0.24
_exptl_crystal_size_mid 0.20
_exptl_crystal_size_min 0.18
_refine_diff_density_max 1.585
_refine_diff_density_min -1.575
_refine_diff_density_rms 0.170
_refine_ls_abs_structure_details 'Flack H D (1983), Acta Cryst. A39, 876-881'
_refine_ls_abs_structure_Flack 0.025(8)
_refine_ls_extinction_method none
_refine_ls_goodness_of_fit_ref 1.046
_refine_ls_hydrogen_treatment constr
_refine_ls_matrix_type full
_refine_ls_number_parameters 605
_refine_ls_number_reflns 9942
_refine_ls_number_restraints 31
_refine_ls_restrained_S_all 1.049
_refine_ls_R_factor_all 0.0283
_refine_ls_R_factor_gt 0.0280
_refine_ls_shift/su_max 0.002
_refine_ls_shift/su_mean 0.000
_refine_ls_structure_factor_coef Fsqd
_refine_ls_weighting_details 'calc w=1/[\s^2^(Fo^2^)+(0.0262P)^2^+0.0000P] where P=(Fo^2^+2Fc^2^)/3'
_refine_ls_weighting_scheme calc
_refine_ls_wR_factor_gt 0.0743
_refine_ls_wR_factor_ref 0.0745
_reflns_number_gt 9820
_reflns_number_total 9942
_reflns_threshold_expression >2sigma(I)
_cod_data_source_file c4ce01802h1.cif
_cod_data_source_block 3
_cod_depositor_comments
;
The following automatic conversions were performed:

'_symmetry_cell_setting' value 'Monoclinic' changed to 'monoclinic'
according to
/usr/data/users/saulius/crontab/automatic-downloads/rss-feeds/RSC/lib/dictionaries/cif_core.dic
dictionary named 'cif_core.dic' version 2.4.2 from 2011-04-26.

Automatic conversion script
Id: cif_fix_values 2827 2014-09-09 07:05:25Z andrius 

 Adding full bibliography for 7218710--7218713.cif.
;
_cod_original_sg_symbol_H-M P2(1)
_cod_original_formula_sum 'H40 Co2 Mo10 N3 O50 Sm'
_cod_database_code 7218712

loop_
_symmetry_equiv_pos_as_xyz
'x, y, z'
'-x, y+1/2, -z'

loop_
_atom_site_label
_atom_site_type_symbol
_atom_site_fract_x
_atom_site_fract_y
_atom_site_fract_z
_atom_site_U_iso_or_equiv
_atom_site_adp_type
_atom_site_occupancy
_atom_site_symmetry_multiplicity
_atom_site_calc_flag
_atom_site_refinement_flags
Sm1 Sm 0.56388(4) 0.916544(19) 0.35744(3) 0.01579(9) Uani 1 1 d .
Mo1 Mo 0.57117(6) 1.12730(3) 0.29799(5) 0.01190(13) Uani 1 1 d .
Mo2 Mo 0.48144(6) 1.03251(3) 0.05424(6) 0.01380(14) Uani 1 1 d .
Mo3 Mo 0.64128(7) 1.05677(3) -0.12407(6) 0.01782(15) Uani 1 1 d .
Mo4 Mo 0.89490(7) 1.17750(3) -0.04129(5) 0.01437(14) Uani 1 1 d .
Mo5 Mo 1.01936(6) 1.24489(3) 0.23150(5) 0.01338(14) Uani 1 1 d .
Mo6 Mo 0.68677(6) 1.30302(3) 0.11073(5) 0.01264(14) Uani 1 1 d .
Mo7 Mo 0.81238(7) 1.38600(3) 0.37131(6) 0.01676(15) Uani 1 1 d .
Mo8 Mo 0.93311(6) 1.28992(3) 0.61995(5) 0.01437(14) Uani 1 1 d .
Mo9 Mo 0.94804(7) 1.11388(3) 0.60025(6) 0.01571(14) Uani 1 1 d .
Mo10 Mo 0.86914(6) 1.03986(3) 0.33752(5) 0.01166(13) Uani 1 1 d .
Co1 Co 0.74108(10) 1.14314(5) 0.13429(8) 0.0103(2) Uani 1 1 d .
Co2 Co 0.83018(10) 1.21035(5) 0.35621(9) 0.0104(2) Uani 1 1 d .
O1 O 0.9549(5) 1.0009(3) 0.2614(5) 0.0214(12) Uani 1 1 d .
O2 O 0.8821(5) 1.2887(3) 0.2839(4) 0.0148(11) Uani 1 1 d .
O3 O 0.7434(6) 0.9995(3) -0.1612(5) 0.0307(14) Uani 1 1 d .
O4 O 0.9074(6) 1.2608(3) -0.0921(5) 0.0269(13) Uani 1 1 d .
O5 O 0.7702(5) 1.1280(2) 0.4117(4) 0.0139(11) Uani 1 1 d .
O6 O 0.8260(5) 1.0873(2) 0.0485(5) 0.0160(11) Uani 1 1 d .
O7 O 0.4349(5) 1.1121(3) 0.1396(4) 0.0158(11) Uani 1 1 d .
O8 O 0.6866(5) 1.0666(2) 0.2023(4) 0.0127(11) Uani 1 1 d U
O9 O 1.0636(6) 1.3231(3) 0.1858(5) 0.0266(13) Uani 1 1 d .
O10 O 0.7820(5) 0.9719(3) 0.3743(5) 0.0216(12) Uani 1 1 d .
O11 O 0.7110(5) 1.1508(3) -0.1459(5) 0.0197(12) Uani 1 1 d .
O12 O 0.9033(5) 1.1480(2) 0.2756(4) 0.0121(10) Uani 1 1 d .
O13 O 0.9937(6) 1.1241(3) -0.0897(5) 0.0277(13) Uani 1 1 d .
O14 O 0.6670(5) 1.2037(2) 0.2158(4) 0.0126(11) Uani 1 1 d .
O15 O 0.3229(5) 1.0344(3) -0.0601(5) 0.0275(13) Uani 1 1 d .
O16 O 0.5051(6) 1.1951(3) 0.3510(5) 0.0221(12) Uani 1 1 d .
O17 O 0.5946(5) 0.9941(2) -0.0201(5) 0.0188(12) Uani 1 1 d .
O18 O 0.4866(6) 1.0598(3) -0.2464(5) 0.0344(14) Uani 1 1 d .
O19 O 0.8636(5) 1.1965(3) 0.6365(5) 0.0164(11) Uani 1 1 d .
O20 O 0.9691(5) 1.3565(3) 0.5160(5) 0.0171(11) Uani 1 1 d .
O21 O 0.9931(5) 1.2102(2) 0.5069(4) 0.0129(11) Uani 1 1 d .
O22 O 1.0060(5) 1.0642(2) 0.4852(5) 0.0171(11) Uani 1 1 d .
O23 O 0.5708(5) 1.1253(2) -0.0059(4) 0.0126(10) Uani 1 1 d .
O24 O 0.8580(6) 1.0485(3) 0.6334(5) 0.0302(14) Uani 1 1 d .
O25 O 1.0958(5) 1.2881(3) 0.7330(5) 0.0266(13) Uani 1 1 d .
O26 O 0.6511(5) 1.3576(3) 0.2235(5) 0.0192(12) Uani 1 1 d .
O27 O 1.1071(6) 1.1147(3) 0.7148(5) 0.0298(13) Uani 1 1 d .
O28 O 1.1540(6) 1.2247(3) 0.3678(5) 0.0243(13) Uani 1 1 d .
O29 O 0.7231(6) 1.4386(3) 0.4293(5) 0.0305(14) Uani 1 1 d .
O30 O 0.5249(5) 1.2831(3) 0.0051(5) 0.0265(13) Uani 1 1 d .
O31 O 0.4731(6) 0.9652(3) 0.1496(5) 0.0218(12) Uani 1 1 d .
O32 O 0.7480(5) 1.3658(3) 0.0445(5) 0.0204(12) Uani 1 1 d .
O33 O 0.8341(6) 1.3406(3) 0.6712(5) 0.0257(13) Uani 1 1 d .
O34 O 1.0449(5) 1.1815(3) 0.1227(4) 0.0181(11) Uani 1 1 d .
O35 O 0.5403(5) 1.0489(2) 0.3582(4) 0.0158(11) Uani 1 1 d .
O36 O 0.8968(6) 1.4424(3) 0.3144(5) 0.0288(14) Uani 1 1 d .
O37 O 0.8028(5) 1.2262(2) 0.0807(4) 0.0129(11) Uani 1 1 d .
O38 O 0.7575(5) 1.2801(2) 0.4331(4) 0.0130(11) Uani 1 1 d .
O1W O 0.5030(6) 0.8223(3) 0.4690(5) 0.0289(14) Uani 1 1 d .
O2W O 0.3340(6) 0.9580(3) 0.3472(6) 0.0328(14) Uani 1 1 d .
O3W O 0.6429(7) 0.8424(4) 0.2284(7) 0.053(2) Uani 1 1 d .
O4W O 0.6215(7) 0.9629(3) 0.5618(5) 0.0372(16) Uani 1 1 d .
O5W O 0.3711(6) 0.8387(3) 0.2150(5) 0.0374(15) Uani 1 1 d .
O6W O 0.7698(6) 0.8475(3) 0.4800(6) 0.0403(17) Uani 1 1 d .
OW1 O 0.4148(7) 0.6881(3) 0.3842(5) 0.0413(16) Uani 1 1 d .
OW2 O 1.0368(7) 0.9768(3) -0.1222(7) 0.0481(18) Uani 1 1 d .
OW3 O 0.9926(7) 1.4091(3) -0.0842(6) 0.0494(18) Uani 1 1 d .
OW4 O 0.5842(7) 0.8574(3) 0.7098(6) 0.0419(16) Uani 1 1 d .
OW5 O 0.3443(11) 1.0848(4) -0.5057(9) 0.088(3) Uani 1 1 d .
OW6 O 0.1999(8) 1.0569(4) 0.1761(9) 0.077(3) Uani 1 1 d .
N1 N 1.2702(10) 1.3594(5) 0.0210(10) 0.066(3) Uani 1 1 d U
N2 N 0.2558(11) 1.2113(6) -0.0359(12) 0.088(4) Uani 1 1 d U
N3 N 0.6350(15) 0.6908(7) 0.2229(16) 0.057(4) Uani 0.60 1 d PU
N4 N 0.701(2) 0.6929(11) 0.350(2) 0.051(6) Uani 0.40 1 d PU

loop_
_atom_site_aniso_label
_atom_site_aniso_U_11
_atom_site_aniso_U_22
_atom_site_aniso_U_33
_atom_site_aniso_U_23
_atom_site_aniso_U_13
_atom_site_aniso_U_12
Sm1 0.02176(19) 0.01120(18) 0.01694(19) 0.00232(15) 0.01049(16) -0.00236(16)
Mo1 0.0166(3) 0.0086(3) 0.0148(3) 0.0009(2) 0.0107(3) -0.0003(3)
Mo2 0.0179(3) 0.0110(3) 0.0141(3) 0.0012(2) 0.0082(3) -0.0031(3)
Mo3 0.0249(4) 0.0181(3) 0.0129(3) -0.0035(3) 0.0102(3) -0.0054(3)
Mo4 0.0224(3) 0.0119(3) 0.0141(3) -0.0002(3) 0.0129(3) -0.0015(3)
Mo5 0.0168(3) 0.0116(3) 0.0159(3) -0.0028(2) 0.0109(3) -0.0022(3)
Mo6 0.0178(3) 0.0088(3) 0.0135(3) 0.0016(2) 0.0086(2) 0.0016(3)
Mo7 0.0273(4) 0.0089(3) 0.0184(3) -0.0013(2) 0.0137(3) -0.0004(3)
Mo8 0.0185(3) 0.0134(3) 0.0136(3) -0.0029(2) 0.0090(3) 0.0006(3)
Mo9 0.0231(3) 0.0127(3) 0.0135(3) 0.0024(2) 0.0097(3) 0.0023(3)
Mo10 0.0167(3) 0.0072(3) 0.0143(3) 0.0019(2) 0.0097(2) 0.0016(2)
Co1 0.0157(5) 0.0081(5) 0.0105(4) 0.0004(4) 0.0088(4) -0.0012(4)
Co2 0.0156(5) 0.0068(4) 0.0116(5) 0.0003(3) 0.0085(4) 0.0009(4)
O1 0.023(3) 0.021(3) 0.024(3) 0.003(2) 0.013(2) 0.008(2)
O2 0.022(3) 0.012(2) 0.016(3) 0.001(2) 0.014(2) 0.001(2)
O3 0.037(3) 0.029(3) 0.036(4) -0.011(3) 0.025(3) -0.013(3)
O4 0.040(3) 0.018(3) 0.025(3) 0.009(2) 0.016(3) 0.000(3)
O5 0.021(3) 0.011(2) 0.015(2) 0.001(2) 0.012(2) -0.001(2)
O6 0.024(3) 0.011(2) 0.021(3) -0.002(2) 0.017(2) -0.001(2)
O7 0.016(3) 0.016(3) 0.020(3) 0.003(2) 0.011(2) 0.000(2)
O8 0.017(2) 0.007(2) 0.019(3) 0.0042(19) 0.011(2) -0.002(2)
O9 0.034(3) 0.016(3) 0.036(3) 0.005(2) 0.021(3) -0.001(2)
O10 0.024(3) 0.016(3) 0.032(3) 0.013(2) 0.018(3) 0.005(2)
O11 0.026(3) 0.017(3) 0.020(3) 0.002(2) 0.013(2) -0.007(2)
O12 0.017(3) 0.010(2) 0.011(2) -0.0040(19) 0.006(2) -0.005(2)
O13 0.043(4) 0.019(3) 0.031(3) -0.009(2) 0.025(3) 0.000(3)
O14 0.015(3) 0.011(2) 0.012(2) 0.0030(19) 0.005(2) 0.002(2)
O15 0.021(3) 0.031(3) 0.024(3) 0.000(3) 0.003(2) -0.007(3)
O16 0.028(3) 0.017(3) 0.029(3) -0.003(2) 0.020(3) 0.000(2)
O17 0.030(3) 0.015(3) 0.018(3) 0.001(2) 0.016(2) -0.001(2)
O18 0.029(3) 0.049(4) 0.020(3) 0.004(3) 0.005(3) -0.009(3)
O19 0.018(3) 0.015(3) 0.022(3) 0.000(2) 0.014(2) -0.001(2)
O20 0.019(3) 0.013(3) 0.019(3) -0.002(2) 0.009(2) -0.004(2)
O21 0.015(3) 0.016(3) 0.010(2) 0.002(2) 0.007(2) -0.001(2)
O22 0.023(3) 0.011(2) 0.021(3) 0.002(2) 0.012(2) 0.008(2)
O23 0.011(2) 0.015(3) 0.014(2) 0.004(2) 0.008(2) -0.002(2)
O24 0.047(4) 0.022(3) 0.025(3) 0.008(3) 0.019(3) -0.002(3)
O25 0.020(3) 0.029(3) 0.028(3) -0.004(3) 0.008(2) 0.001(3)
O26 0.024(3) 0.020(3) 0.016(3) 0.002(2) 0.009(2) 0.009(2)
O27 0.027(3) 0.039(3) 0.022(3) 0.009(3) 0.008(3) 0.012(3)
O28 0.024(3) 0.025(3) 0.022(3) 0.000(2) 0.008(3) 0.002(2)
O29 0.037(3) 0.032(3) 0.027(3) -0.004(3) 0.019(3) 0.008(3)
O30 0.025(3) 0.032(3) 0.025(3) 0.000(3) 0.013(3) -0.005(3)
O31 0.030(3) 0.013(3) 0.024(3) 0.000(2) 0.012(2) -0.013(2)
O32 0.031(3) 0.017(3) 0.020(3) 0.001(2) 0.016(3) -0.005(2)
O33 0.035(3) 0.021(3) 0.028(3) 0.000(2) 0.021(3) 0.009(3)
O34 0.019(3) 0.021(3) 0.018(3) -0.003(2) 0.011(2) 0.003(2)
O35 0.018(3) 0.012(3) 0.019(3) 0.004(2) 0.009(2) -0.001(2)
O36 0.038(3) 0.024(3) 0.032(3) 0.001(2) 0.021(3) -0.007(3)
O37 0.022(3) 0.010(2) 0.012(2) 0.0030(19) 0.011(2) -0.002(2)
O38 0.023(3) 0.006(2) 0.016(2) -0.0043(19) 0.014(2) -0.002(2)
O1W 0.035(3) 0.025(3) 0.033(3) 0.007(2) 0.022(3) -0.009(3)
O2W 0.029(3) 0.034(3) 0.045(4) 0.002(3) 0.026(3) -0.011(3)
O3W 0.029(3) 0.073(5) 0.049(5) -0.028(4) 0.008(3) 0.012(4)
O4W 0.064(4) 0.031(3) 0.016(3) -0.006(2) 0.015(3) -0.013(3)
O5W 0.043(4) 0.044(4) 0.024(3) -0.008(3) 0.012(3) -0.018(3)
O6W 0.025(3) 0.046(4) 0.052(4) 0.029(3) 0.018(3) 0.007(3)
OW1 0.067(5) 0.033(3) 0.028(4) -0.009(3) 0.024(3) -0.009(3)
OW2 0.061(5) 0.033(4) 0.056(5) -0.002(3) 0.030(4) -0.001(3)
OW3 0.066(5) 0.041(4) 0.044(4) -0.006(3) 0.025(4) -0.011(4)
OW4 0.050(4) 0.043(4) 0.037(4) 0.003(3) 0.022(3) -0.007(3)
OW5 0.141(9) 0.061(6) 0.070(7) -0.007(5) 0.050(7) 0.018(6)
OW6 0.054(5) 0.064(5) 0.134(9) 0.052(6) 0.060(5) 0.018(4)
N1 0.051(5) 0.051(5) 0.091(7) -0.025(5) 0.023(5) 0.008(4)
N2 0.063(6) 0.070(6) 0.102(7) 0.043(5) 0.003(5) -0.016(5)
N3 0.044(7) 0.038(7) 0.075(8) 0.000(6) 0.010(6) 0.008(6)
N4 0.043(9) 0.044(9) 0.072(10) -0.005(8) 0.029(7) 0.007(7)

loop_
_atom_type_symbol
_atom_type_description
_atom_type_scat_dispersion_real
_atom_type_scat_dispersion_imag
_atom_type_scat_source
N N 0.0061 0.0033 'International Tables Vol C Tables 4.2.6.8 and 6.1.1.4'
H H 0.0000 0.0000 'International Tables Vol C Tables 4.2.6.8 and 6.1.1.4'
O O 0.0106 0.0060 'International Tables Vol C Tables 4.2.6.8 and 6.1.1.4'
Co Co 0.3494 0.9721 'International Tables Vol C Tables 4.2.6.8 and 6.1.1.4'
Mo Mo -1.6832 0.6857 'International Tables Vol C Tables 4.2.6.8 and 6.1.1.4'
Sm Sm -0.1638 3.4418 'International Tables Vol C Tables 4.2.6.8 and 6.1.1.4'

loop_
_geom_angle_atom_site_label_1
_geom_angle_atom_site_label_2
_geom_angle_atom_site_label_3
_geom_angle
O6W Sm1 O10 66.73(18)
O6W Sm1 O1W 69.45(19)
O10 Sm1 O1W 134.54(18)
O6W Sm1 O4W 77.0(2)
O10 Sm1 O4W 86.1(2)
O1W Sm1 O4W 72.7(2)
O6W Sm1 O3W 69.6(2)
O10 Sm1 O3W 75.1(2)
O1W Sm1 O3W 100.6(2)
O4W Sm1 O3W 146.0(2)
O6W Sm1 O35 126.06(19)
O10 Sm1 O35 70.78(16)
O1W Sm1 O35 131.24(17)
O4W Sm1 O35 68.40(18)
O3W Sm1 O35 128.1(2)
O6W Sm1 O31 133.9(2)
O10 Sm1 O31 83.52(17)
O1W Sm1 O31 138.26(18)
O4W Sm1 O31 137.37(18)
O3W Sm1 O31 69.1(2)
O35 Sm1 O31 69.13(16)
O6W Sm1 O2W 142.7(2)
O10 Sm1 O2W 136.85(18)
O1W Sm1 O2W 77.52(19)
O4W Sm1 O2W 77.0(2)
O3W Sm1 O2W 135.3(2)
O35 Sm1 O2W 66.10(17)
O31 Sm1 O2W 82.86(19)
O6W Sm1 O5W 112.4(2)
O10 Sm1 O5W 139.7(2)
O1W Sm1 O5W 69.7(2)
O4W Sm1 O5W 134.0(2)
O3W Sm1 O5W 67.9(2)
O35 Sm1 O5W 121.48(18)
O31 Sm1 O5W 68.99(18)
O2W Sm1 O5W 69.8(2)
O16 Mo1 O35 107.0(2)
O16 Mo1 O7 104.2(2)
O35 Mo1 O7 96.4(2)
O16 Mo1 O5 101.9(2)
O35 Mo1 O5 92.0(2)
O7 Mo1 O5 148.7(2)
O16 Mo1 O14 91.5(2)
O35 Mo1 O14 160.1(2)
O7 Mo1 O14 85.85(19)
O5 Mo1 O14 76.57(18)
O16 Mo1 O8 161.2(2)
O35 Mo1 O8 91.7(2)
O7 Mo1 O8 75.13(19)
O5 Mo1 O8 74.59(18)
O14 Mo1 O8 69.72(17)
O16 Mo1 Co2 89.85(18)
O35 Mo1 Co2 131.04(16)
O7 Mo1 Co2 124.08(15)
O5 Mo1 Co2 39.06(14)
O14 Mo1 Co2 39.19(12)
O8 Mo1 Co2 75.81(12)
O15 Mo2 O31 105.5(3)
O15 Mo2 O17 102.2(3)
O31 Mo2 O17 105.1(2)
O15 Mo2 O7 92.7(2)
O31 Mo2 O7 95.6(2)
O17 Mo2 O7 150.0(2)
O15 Mo2 O23 96.8(2)
O31 Mo2 O23 157.5(2)
O17 Mo2 O23 72.92(19)
O7 Mo2 O23 79.65(19)
O15 Mo2 O8 162.5(2)
O31 Mo2 O8 87.7(2)
O17 Mo2 O8 84.9(2)
O7 Mo2 O8 74.29(18)
O23 Mo2 O8 69.76(16)
O18 Mo3 O3 105.5(3)
O18 Mo3 O17 100.9(3)
O3 Mo3 O17 98.8(2)
O18 Mo3 O11 97.3(3)
O3 Mo3 O11 102.4(2)
O17 Mo3 O11 147.2(2)
O18 Mo3 O23 95.5(2)
O3 Mo3 O23 158.3(2)
O17 Mo3 O23 71.69(18)
O11 Mo3 O23 79.57(19)
O18 Mo3 O6 162.1(2)
O3 Mo3 O6 90.7(2)
O17 Mo3 O6 83.8(2)
O11 Mo3 O6 71.2(2)
O23 Mo3 O6 69.30(16)
O4 Mo4 O13 105.0(3)
O4 Mo4 O11 101.7(2)
O13 Mo4 O11 102.1(3)
O4 Mo4 O34 100.8(2)
O13 Mo4 O34 91.6(2)
O11 Mo4 O34 149.6(2)
O4 Mo4 O37 89.5(2)
O13 Mo4 O37 160.3(2)
O11 Mo4 O37 87.5(2)
O34 Mo4 O37 72.41(19)
O4 Mo4 O6 159.7(2)
O13 Mo4 O6 95.3(2)
O11 Mo4 O6 72.2(2)
O34 Mo4 O6 79.6(2)
O37 Mo4 O6 71.09(16)
O9 Mo5 O28 106.2(3)
O9 Mo5 O34 99.9(3)
O28 Mo5 O34 104.3(2)
O9 Mo5 O2 94.9(2)
O28 Mo5 O2 101.3(2)
O34 Mo5 O2 145.4(2)
O9 Mo5 O37 100.5(2)
O28 Mo5 O37 153.2(2)
O34 Mo5 O37 73.61(19)
O2 Mo5 O37 73.01(18)
O9 Mo5 O12 166.2(2)
O28 Mo5 O12 84.8(2)
O34 Mo5 O12 85.21(19)
O2 Mo5 O12 74.29(18)
O37 Mo5 O12 68.40(16)
O9 Mo5 Co2 132.41(19)
O28 Mo5 Co2 85.20(19)
O34 Mo5 Co2 122.36(16)
O2 Mo5 Co2 37.76(14)
O37 Mo5 Co2 74.46(12)
O12 Mo5 Co2 38.35(11)
O32 Mo6 O30 104.2(3)
O32 Mo6 O26 101.8(2)
O30 Mo6 O26 103.7(2)
O32 Mo6 O37 91.6(2)
O30 Mo6 O37 101.5(2)
O26 Mo6 O37 147.3(2)
O32 Mo6 O2 98.7(2)
O30 Mo6 O2 156.6(2)
O26 Mo6 O2 75.88(19)
O37 Mo6 O2 72.74(18)
O32 Mo6 O14 163.4(2)
O30 Mo6 O14 87.6(2)
O26 Mo6 O14 86.4(2)
O37 Mo6 O14 74.26(18)
O2 Mo6 O14 69.03(16)
O32 Mo6 Co1 129.29(18)
O30 Mo6 Co1 87.05(19)
O26 Mo6 Co1 123.58(15)
O37 Mo6 Co1 37.85(13)
O2 Mo6 Co1 74.55(12)
O14 Mo6 Co1 38.17(12)
O36 Mo7 O29 106.4(3)
O36 Mo7 O20 99.1(3)
O29 Mo7 O20 101.1(3)
O36 Mo7 O26 100.9(3)
O29 Mo7 O26 97.0(3)
O20 Mo7 O26 148.0(2)
O36 Mo7 O38 157.1(2)
O29 Mo7 O38 96.0(2)
O20 Mo7 O38 71.77(18)
O26 Mo7 O38 80.29(19)
O36 Mo7 O2 88.9(2)
O29 Mo7 O2 162.8(2)
O20 Mo7 O2 83.65(19)
O26 Mo7 O2 72.01(18)
O38 Mo7 O2 69.54(16)
O33 Mo8 O25 106.0(3)
O33 Mo8 O20 101.4(2)
O25 Mo8 O20 98.3(2)
O33 Mo8 O19 98.6(2)
O25 Mo8 O19 101.2(2)
O20 Mo8 O19 146.9(2)
O33 Mo8 O38 92.6(2)
O25 Mo8 O38 160.6(2)
O20 Mo8 O38 71.83(18)
O19 Mo8 O38 81.15(19)
O33 Mo8 O21 160.7(2)
O25 Mo8 O21 92.5(2)
O20 Mo8 O21 81.04(19)
O19 Mo8 O21 71.67(19)
O38 Mo8 O21 69.75(16)
O27 Mo9 O24 105.7(3)
O27 Mo9 O19 101.3(2)
O24 Mo9 O19 99.7(2)
O27 Mo9 O22 96.1(2)
O24 Mo9 O22 101.4(2)
O19 Mo9 O22 147.9(2)
O27 Mo9 O21 94.0(2)
O24 Mo9 O21 160.0(2)
O19 Mo9 O21 72.0(2)
O22 Mo9 O21 80.03(19)
O27 Mo9 O5 161.7(2)
O24 Mo9 O5 91.0(2)
O19 Mo9 O5 82.90(19)
O22 Mo9 O5 72.76(19)
O21 Mo9 O5 70.16(16)
O1 Mo10 O10 106.5(2)
O1 Mo10 O22 105.3(2)
O10 Mo10 O22 102.1(2)
O1 Mo10 O8 101.4(2)
O10 Mo10 O8 88.1(2)
O22 Mo10 O8 147.1(2)
O1 Mo10 O12 90.4(2)
O10 Mo10 O12 157.8(2)
O22 Mo10 O12 86.55(19)
O8 Mo10 O12 74.33(18)
O1 Mo10 O5 160.0(2)
O10 Mo10 O5 92.8(2)
O22 Mo10 O5 74.83(19)
O8 Mo10 O5 73.49(18)
O12 Mo10 O5 69.58(17)
O1 Mo10 Co1 88.92(17)
O10 Mo10 Co1 125.57(18)
O22 Mo10 Co1 123.98(15)
O8 Mo10 Co1 37.48(13)
O12 Mo10 Co1 38.55(12)
O5 Mo10 Co1 75.28(12)
O8 Co1 O12 87.5(2)
O8 Co1 O14 87.4(2)
O12 Co1 O14 84.2(2)
O8 Co1 O37 174.0(2)
O12 Co1 O37 88.1(2)
O14 Co1 O37 88.0(2)
O8 Co1 O23 85.5(2)
O12 Co1 O23 172.5(2)
O14 Co1 O23 98.0(2)
O37 Co1 O23 99.1(2)
O8 Co1 O6 97.1(2)
O12 Co1 O6 94.5(2)
O14 Co1 O6 175.3(2)
O37 Co1 O6 87.4(2)
O23 Co1 O6 83.8(2)
O8 Co1 Co2 87.30(15)
O12 Co1 Co2 42.26(15)
O14 Co1 Co2 42.00(14)
O37 Co1 Co2 86.67(15)
O23 Co1 Co2 139.68(15)
O6 Co1 Co2 136.48(16)
O8 Co1 Mo10 41.38(14)
O12 Co1 Mo10 48.22(14)
O14 Co1 Mo10 95.25(14)
O37 Co1 Mo10 135.32(15)
O23 Co1 Mo10 124.30(14)
O6 Co1 Mo10 87.25(15)
Co2 Co1 Mo10 67.87(3)
O8 Co1 Mo6 136.02(15)
O12 Co1 Mo6 96.03(14)
O14 Co1 Mo6 49.68(15)
O37 Co1 Mo6 40.58(15)
O23 Co1 Mo6 90.86(14)
O6 Co1 Mo6 126.12(14)
Co2 Co1 Mo6 67.89(3)
Mo10 Co1 Mo6 135.76(4)
O14 Co2 O12 84.1(2)
O14 Co2 O5 87.7(2)
O12 Co2 O5 87.3(2)
O14 Co2 O2 87.4(2)
O12 Co2 O2 88.6(2)
O5 Co2 O2 173.9(2)
O14 Co2 O21 175.0(2)
O12 Co2 O21 96.0(2)
O5 Co2 O21 87.3(2)
O2 Co2 O21 97.6(2)
O14 Co2 O38 95.4(2)
O12 Co2 O38 175.9(2)
O5 Co2 O38 96.7(2)
O2 Co2 O38 87.3(2)
O21 Co2 O38 84.9(2)
O14 Co2 Co1 42.10(15)
O12 Co2 Co1 41.98(14)
O5 Co2 Co1 87.37(15)
O2 Co2 Co1 86.58(15)
O21 Co2 Co1 137.90(15)
O38 Co2 Co1 137.25(15)
O14 Co2 Mo1 48.33(15)
O12 Co2 Mo1 94.77(14)
O5 Co2 Mo1 41.41(15)
O2 Co2 Mo1 134.65(15)
O21 Co2 Mo1 126.74(15)
O38 Co2 Mo1 87.82(14)
Co1 Co2 Mo1 67.58(3)
O14 Co2 Mo5 95.57(16)
O12 Co2 Mo5 51.30(14)
O5 Co2 Mo5 137.57(15)
O2 Co2 Mo5 39.64(14)
O21 Co2 Mo5 88.36(15)
O38 Co2 Mo5 124.87(14)
Co1 Co2 Mo5 68.53(3)
Mo1 Co2 Mo5 136.07(4)
Co2 O2 Mo5 102.6(2)
Co2 O2 Mo6 101.6(2)
Mo5 O2 Mo6 104.3(2)
Co2 O2 Mo7 100.4(2)
Mo5 O2 Mo7 149.7(2)
Mo6 O2 Mo7 90.09(16)
Co2 O5 Mo1 99.5(2)
Co2 O5 Mo9 101.4(2)
Mo1 O5 Mo9 152.7(2)
Co2 O5 Mo10 99.7(2)
Mo1 O5 Mo10 103.6(2)
Mo9 O5 Mo10 89.95(17)
Co1 O6 Mo3 103.2(2)
Co1 O6 Mo4 99.80(19)
Mo3 O6 Mo4 93.30(18)
Mo1 O7 Mo2 113.7(2)
Co1 O8 Mo10 101.1(2)
Co1 O8 Mo2 103.0(2)
Mo10 O8 Mo2 149.3(2)
Co1 O8 Mo1 99.9(2)
Mo10 O8 Mo1 103.2(2)
Mo2 O8 Mo1 90.93(16)
Mo10 O10 Sm1 150.1(3)
Mo4 O11 Mo3 118.5(3)
Co1 O12 Co2 95.8(2)
Co1 O12 Mo10 93.23(18)
Co2 O12 Mo10 103.0(2)
Co1 O12 Mo5 100.8(2)
Co2 O12 Mo5 90.35(17)
Mo10 O12 Mo5 159.6(2)
Co2 O14 Co1 95.9(2)
Co2 O14 Mo1 92.5(2)
Co1 O14 Mo1 102.6(2)
Co2 O14 Mo6 101.5(2)
Co1 O14 Mo6 92.2(2)
Mo1 O14 Mo6 158.6(2)
Mo2 O17 Mo3 117.5(2)
Mo9 O19 Mo8 118.1(2)
Mo8 O20 Mo7 117.5(2)
Co2 O21 Mo9 101.1(2)
Co2 O21 Mo8 102.6(2)
Mo9 O21 Mo8 92.63(18)
Mo10 O22 Mo9 117.9(3)
Co1 O23 Mo2 101.7(2)
Co1 O23 Mo3 103.7(2)
Mo2 O23 Mo3 93.60(17)
Mo6 O26 Mo7 117.6(3)
Mo2 O31 Sm1 147.4(3)
Mo5 O34 Mo4 117.0(2)
Mo1 O35 Sm1 143.6(3)
Co1 O37 Mo6 101.6(2)
Co1 O37 Mo4 101.38(19)
Mo6 O37 Mo4 149.1(2)
Co1 O37 Mo5 102.3(2)
Mo6 O37 Mo5 102.79(19)
Mo4 O37 Mo5 92.24(18)
Co2 O38 Mo7 102.7(2)
Co2 O38 Mo8 102.8(2)
Mo7 O38 Mo8 92.93(16)

loop_
_geom_bond_atom_site_label_1
_geom_bond_atom_site_label_2
_geom_bond_distance
Sm1 O6W 2.437(6)
Sm1 O10 2.446(5)
Sm1 O1W 2.465(5)
Sm1 O4W 2.473(6)
Sm1 O3W 2.483(7)
Sm1 O35 2.483(5)
Sm1 O31 2.491(5)
Sm1 O2W 2.491(6)
Sm1 O5W 2.523(6)
Mo1 O16 1.694(5)
Mo1 O35 1.727(5)
Mo1 O7 1.901(5)
Mo1 O5 1.983(5)
Mo1 O14 2.210(5)
Mo1 O8 2.298(5)
Mo1 Co2 2.9562(11)
Mo2 O15 1.682(5)
Mo2 O31 1.740(5)
Mo2 O17 1.907(5)
Mo2 O7 1.987(5)
Mo2 O23 2.233(5)
Mo2 O8 2.268(5)
Mo3 O18 1.702(5)
Mo3 O3 1.702(6)
Mo3 O17 1.931(5)
Mo3 O11 1.962(5)
Mo3 O23 2.268(5)
Mo3 O6 2.279(5)
Mo4 O4 1.699(5)
Mo4 O13 1.710(5)
Mo4 O11 1.897(5)
Mo4 O34 1.981(5)
Mo4 O37 2.272(5)
Mo4 O6 2.283(5)
Mo5 O9 1.694(5)
Mo5 O28 1.730(5)
Mo5 O34 1.879(5)
Mo5 O2 1.980(5)
Mo5 O37 2.296(5)
Mo5 O12 2.363(5)
Mo5 Co2 3.0279(12)
Mo6 O32 1.694(5)
Mo6 O30 1.704(5)
Mo6 O26 1.871(5)
Mo6 O37 2.011(5)
Mo6 O2 2.284(5)
Mo6 O14 2.311(5)
Mo6 Co1 3.0294(11)
Mo7 O36 1.698(5)
Mo7 O29 1.700(5)
Mo7 O20 1.939(5)
Mo7 O26 1.979(5)
Mo7 O38 2.273(5)
Mo7 O2 2.369(5)
Mo8 O33 1.704(5)
Mo8 O25 1.704(5)
Mo8 O20 1.923(5)
Mo8 O19 1.932(5)
Mo8 O38 2.282(5)
Mo8 O21 2.287(5)
Mo9 O27 1.687(5)
Mo9 O24 1.693(5)
Mo9 O19 1.919(5)
Mo9 O22 1.976(5)
Mo9 O21 2.280(5)
Mo9 O5 2.314(5)
Mo10 O1 1.700(5)
Mo10 O10 1.728(5)
Mo10 O22 1.847(5)
Mo10 O8 2.017(5)
Mo10 O12 2.236(5)
Mo10 O5 2.320(5)
Mo10 Co1 2.9938(11)
Co1 O8 1.857(4)
Co1 O12 1.869(5)
Co1 O14 1.873(5)
Co1 O37 1.897(4)
Co1 O23 1.935(5)
Co1 O6 1.936(5)
Co1 Co2 2.7798(13)
Co2 O14 1.870(5)
Co2 O12 1.879(5)
Co2 O5 1.889(5)
Co2 O2 1.900(5)
Co2 O21 1.936(5)
Co2 O38 1.936(5)
N3 N4 1.41(3)
